data_2011751
loop_
_publ_author_name
'Jiang, Ren-Wang'
'Ma, Shuang-Cheng'
'But, Paul P. H.'
'Dong, Hui'
'Mak, Thomas C. W.'

_publ_section_title
;
 Sipeimine, a steroidal alkaloid from <i>Fritillaria</i> <i>roylei</i>
 Hooker
;
_journal_issue 2
_journal_name_full 'Acta Crystallographica Section C'
_journal_page_first 170
_journal_page_last 171
_journal_paper_doi 10.1107/S0108270100014499
_journal_volume 57
_journal_year 2001
_chemical_formula_moiety 'C27 H43 N O3'
_chemical_formula_sum 'C27 H43 N O3'
_chemical_formula_weight 429.62
_chemical_name_common sipeimine
_chemical_name_systematic
;
3\b,20\b-dihydroxy-6-one-5\a-cevanine
;
_space_group_IT_number 4
_symmetry_cell_setting monoclinic
_symmetry_space_group_name_Hall 'P 2yb'
_symmetry_space_group_name_H-M 'P 1 21 1'
_audit_creation_method SHELXL-97
_cell_angle_alpha 90.00
_cell_angle_beta 90.8220(10)
_cell_angle_gamma 90.00
_cell_formula_units_Z 2
_cell_length_a 6.6185(5)
_cell_length_b 12.3948(8)
_cell_length_c 14.5069(10)
_cell_measurement_reflns_used 3905
_cell_measurement_temperature 293(2)
_cell_measurement_theta_max 26.01
_cell_measurement_theta_min 1.40
_cell_volume 1189.95(14)
_computing_cell_refinement 'SMART and SAINT (Bruker, 1998a)'
_computing_data_collection 'SMART (Bruker, 1998a)'
_computing_data_reduction 'XPREP in SHELXTL (Sheldrick, 1997)'
_computing_molecular_graphics 'XP (Siemens, 1998b)'
_computing_publication_material 'SHELXTL (Sheldrick, 1997)'
_computing_structure_refinement 'SHELXL97 (Sheldrick, 1997)'
_computing_structure_solution 'SHELXS97 (Sheldrick, 1990)'
_diffrn_ambient_temperature 293(2)
_diffrn_measured_fraction_theta_full .999
_diffrn_measured_fraction_theta_max .999
_diffrn_measurement_device_type 'Siemens SMART/CCD diffractometer'
_diffrn_measurement_method '\w scans'
_diffrn_radiation_monochromator graphite
_diffrn_radiation_source 'fine-focus sealed tube'
_diffrn_radiation_type MoK\a
_diffrn_radiation_wavelength .71073
_diffrn_reflns_av_R_equivalents .0319
_diffrn_reflns_av_sigmaI/netI .0417
_diffrn_reflns_limit_h_max 8
_diffrn_reflns_limit_h_min -8
_diffrn_reflns_limit_k_max 13
_diffrn_reflns_limit_k_min -15
_diffrn_reflns_limit_l_max 17
_diffrn_reflns_limit_l_min -16
_diffrn_reflns_number 7280
_diffrn_reflns_theta_full 26.01
_diffrn_reflns_theta_max 26.01
_diffrn_reflns_theta_min 1.40
_exptl_absorpt_coefficient_mu .076
_exptl_absorpt_correction_type none
_exptl_crystal_colour colourless
_exptl_crystal_density_diffrn 1.199
_exptl_crystal_density_method 'not measured'
_exptl_crystal_description prism
_exptl_crystal_F_000 472
_exptl_crystal_size_max .52
_exptl_crystal_size_mid .35
_exptl_crystal_size_min .20
_refine_diff_density_max .155
_refine_diff_density_min -.175
_refine_ls_extinction_method none
_refine_ls_goodness_of_fit_ref .992
_refine_ls_hydrogen_treatment constr
_refine_ls_matrix_type full
_refine_ls_number_parameters 285
_refine_ls_number_reflns 2455
_refine_ls_number_restraints 1
_refine_ls_restrained_S_all .992
_refine_ls_R_factor_all .0613
_refine_ls_R_factor_gt .0413
_refine_ls_shift/su_max .000
_refine_ls_shift/su_mean .000
_refine_ls_structure_factor_coef Fsqd
_refine_ls_weighting_details 'w=1/[\s^2^(Fo^2^)+(0.0662P)^2^] where P=(Fo^2^+2Fc^2^)/3'
_refine_ls_weighting_scheme calc
_refine_ls_wR_factor_ref .1105
_reflns_number_gt 1789
_reflns_number_total 2455
_reflns_threshold_expression I>2\s(I)
_cod_data_source_file de1149.cif
_cod_data_source_block I
_cod_original_sg_symbol_H-M 'P 21'
_cod_database_code 2011751

loop_
_symmetry_equiv_pos_as_xyz
'x, y, z'
'-x, y+1/2, -z'

loop_
_atom_site_label
_atom_site_fract_x
_atom_site_fract_y
_atom_site_fract_z
_atom_site_U_iso_or_equiv
_atom_site_adp_type
_atom_site_calc_flag
_atom_site_refinement_flags
_atom_site_occupancy
_atom_site_disorder_assembly
_atom_site_disorder_group
_atom_site_type_symbol
O1 .6837(6) .7650(3) .78059(17) .1145(12) Uani d . 1 . . O
H1 .7191 .8207 .8067 .172 Uiso calc R 1 . . H
O2 .0921(5) .9253(2) .59128(19) .1042(10) Uani d . 1 . . O
O3 .1456(4) .40336(18) .09243(16) .0795(7) Uani d . 1 . . O
H3 .2577 .4221 .0751 .119 Uiso calc R 1 . . H
N1 .2739(3) .5855(2) .00561(14) .0462(6) Uani d . 1 . . N
C1 .6414(5) .6826(3) .53240(19) .0614(9) Uani d . 1 . . C
H1A .6618 .6115 .5063 .074 Uiso calc R 1 . . H
H1B .7309 .7323 .5014 .074 Uiso calc R 1 . . H
C2 .6965(5) .6798(4) .6355(2) .0740(11) Uani d . 1 . . C
H2A .6187 .6235 .6650 .089 Uiso calc R 1 . . H
H2B .8384 .6616 .6427 .089 Uiso calc R 1 . . H
C3 .6575(6) .7854(4) .6835(2) .0823(12) Uani d . 1 . . C
H3A .7572 .8388 .6639 .099 Uiso calc R 1 . . H
C4 .4469(6) .8279(3) .6636(2) .0722(10) Uani d . 1 . . C
H4A .4349 .9002 .6886 .087 Uiso calc R 1 . . H
H4B .3489 .7824 .6939 .087 Uiso calc R 1 . . H
C5 .3998(5) .8306(3) .5601(2) .0591(8) Uani d . 1 . . C
H5 .5064 .8749 .5332 .071 Uiso calc R 1 . . H
C6 .2024(6) .8869(3) .5342(2) .0725(10) Uani d . 1 . . C
C7 .1509(6) .8910(3) .4326(2) .0749(10) Uani d . 1 . . C
H7A .2422 .9399 .4017 .090 Uiso calc R 1 . . H
H7B .0141 .9175 .4236 .090 Uiso calc R 1 . . H
C8 .1696(4) .7782(2) .39169(19) .0501(7) Uani d . 1 . . C
H8 .0740 .7328 .4251 .060 Uiso calc R 1 . . H
C9 .3800(4) .7311(2) .41165(17) .0437(6) Uani d . 1 . . C
H9 .4784 .7835 .3890 .052 Uiso calc R 1 . . H
C10 .4213(4) .7175(2) .51475(18) .0458(7) Uani d . 1 . . C
C11 .3838(4) .6352(2) .34595(17) .0442(6) Uani d . 1 . . C
H11A .2967 .5774 .3668 .053 Uiso calc R 1 . . H
H11B .5199 .6076 .3387 .053 Uiso calc R 1 . . H
C12 .3029(4) .6862(2) .25628(17) .0438(6) Uani d . 1 . . C
H12 .4087 .7353 .2351 .053 Uiso calc R 1 . . H
C13 .2594(4) .6081(2) .17582(16) .0440(6) Uani d . 1 . . C
H13 .3503 .5463 .1839 .053 Uiso calc R 1 . . H
C14 .1264(4) .7587(2) .28844(19) .0503(7) Uani d . 1 . . C
H14 .1306 .8277 .2555 .060 Uiso calc R 1 . . H
C15 -.0821(4) .7082(3) .2756(2) .0668(9) Uani d . 1 . . C
H15A -.1025 .6555 .3240 .080 Uiso calc R 1 . . H
H15B -.1838 .7639 .2822 .080 Uiso calc R 1 . . H
C16 -.1116(5) .6539(3) .1835(2) .0630(9) Uani d . 1 . . C
H16A -.0954 .7063 .1345 .076 Uiso calc R 1 . . H
H16B -.2471 .6245 .1789 .076 Uiso calc R 1 . . H
C17 .0430(4) .5635(2) .17314(18) .0490(7) Uani d . 1 . . C
H17 .0293 .5160 .2267 .059 Uiso calc R 1 . . H
C18 .3075(4) .6586(3) .08329(18) .0501(7) Uani d . 1 . . C
H18A .2242 .7223 .0746 .060 Uiso calc R 1 . . H
H18B .4476 .6816 .0840 .060 Uiso calc R 1 . . H
C19 .2773(5) .6351(2) .5569(2) .0544(7) Uani d . 1 . . C
H19A .1406 .6599 .5495 .082 Uiso calc R 1 . . H
H19B .3085 .6269 .6214 .082 Uiso calc R 1 . . H
H19C .2924 .5669 .5264 .082 Uiso calc R 1 . . H
C20 .0089(5) .4937(2) .0870(2) .0569(8) Uani d . 1 . . C
C21 -.2041(7) .4472(4) .0837(3) .0983(15) Uani d . 1 . . C
H21A -.2108 .3902 .0389 .147 Uiso calc R 1 . . H
H21B -.2984 .5029 .0668 .147 Uiso calc R 1 . . H
H21C -.2374 .4191 .1432 .147 Uiso calc R 1 . . H
C22 .0597(4) .5548(3) -.00137(19) .0490(7) Uani d . 1 . . C
H22 -.0224 .6205 -.0045 .059 Uiso calc R 1 . . H
C23 .0190(5) .4881(3) -.0879(2) .0660(9) Uani d . 1 . . C
H23A .0860 .4188 -.0817 .079 Uiso calc R 1 . . H
H23B -.1250 .4749 -.0940 .079 Uiso calc R 1 . . H
C24 .0930(5) .5442(3) -.17424(19) .0671(9) Uani d . 1 . . C
H24A .0708 .4977 -.2272 .081 Uiso calc R 1 . . H
H24B .0168 .6101 -.1841 .081 Uiso calc R 1 . . H
C25 .3144(6) .5704(3) -.1651(2) .0708(10) Uani d . 1 . . C
H25 .3490 .6163 -.2176 .085 Uiso calc R 1 . . H
C26 .3466(6) .6372(3) -.0786(2) .0745(11) Uani d . 1 . . C
H26A .4898 .6520 -.0712 .089 Uiso calc R 1 . . H
H26B .2778 .7058 -.0865 .089 Uiso calc R 1 . . H
C27 .4472(7) .4725(5) -.1692(3) .1074(17) Uani d . 1 . . C
H27A .4263 .4288 -.1155 .161 Uiso calc R 1 . . H
H27B .5862 .4945 -.1711 .161 Uiso calc R 1 . . H
H27C .4142 .4316 -.2235 .161 Uiso calc R 1 . . H

loop_
_atom_site_aniso_label
_atom_site_aniso_U_11
_atom_site_aniso_U_22
_atom_site_aniso_U_33
_atom_site_aniso_U_12
_atom_site_aniso_U_13
_atom_site_aniso_U_23
O1 .158(3) .145(3) .0399(14) -.073(3) -.0098(15) -.0106(17)
O2 .140(2) .098(2) .0756(19) .0266(19) .0348(16) -.0260(16)
O3 .142(2) .0497(13) .0462(13) .0046(15) -.0053(14) .0065(11)
N1 .0510(13) .0560(14) .0315(12) -.0114(12) .0010(9) -.0005(10)
C1 .0572(18) .091(2) .0366(16) -.0072(17) .0049(13) -.0103(16)
C2 .063(2) .121(3) .0386(17) -.013(2) -.0052(14) -.0098(19)
C3 .101(3) .108(3) .0381(18) -.053(2) -.0003(17) -.0101(18)
C4 .110(3) .066(2) .0409(18) -.029(2) .0179(17) -.0216(15)
C5 .084(2) .0530(18) .0411(16) -.0164(17) .0158(14) -.0134(14)
C6 .107(3) .0494(19) .062(2) -.0023(19) .0224(19) -.0194(17)
C7 .101(3) .064(2) .060(2) .022(2) .0052(18) -.0133(17)
C8 .0536(16) .0511(17) .0458(16) .0029(14) .0109(13) -.0032(13)
C9 .0501(15) .0467(16) .0345(14) -.0063(13) .0094(11) -.0036(12)
C10 .0513(16) .0522(17) .0341(14) -.0082(13) .0094(11) -.0108(12)
C11 .0452(14) .0539(16) .0334(14) .0051(13) .0006(11) -.0073(12)
C12 .0443(15) .0511(16) .0360(15) -.0011(12) .0040(11) -.0030(12)
C13 .0464(15) .0529(16) .0327(14) .0042(13) .0003(11) -.0007(12)
C14 .0561(17) .0524(17) .0424(16) .0087(14) .0063(12) .0011(13)
C15 .0457(16) .099(3) .056(2) .0103(17) .0044(14) -.0094(19)
C16 .0432(16) .089(2) .0571(19) .0029(16) .0008(13) -.0058(18)
C17 .0590(17) .0563(18) .0318(14) -.0117(14) .0021(12) .0044(12)
C18 .0523(16) .0623(18) .0357(15) -.0129(14) .0031(12) -.0056(13)
C19 .0650(18) .0594(18) .0390(15) -.0132(15) .0070(13) -.0051(13)
C20 .074(2) .0506(19) .0458(17) -.0174(16) -.0009(14) .0041(14)
C21 .111(3) .118(4) .067(3) -.069(3) .018(2) -.016(2)
C22 .0548(17) .0547(17) .0375(15) -.0056(13) -.0064(12) .0027(12)
C23 .069(2) .083(2) .0463(18) -.0199(19) -.0107(15) -.0088(17)
C24 .091(2) .079(2) .0308(16) .0031(19) -.0131(15) -.0005(15)
C25 .094(3) .086(3) .0327(16) -.026(2) .0056(15) -.0043(16)
C26 .107(3) .080(2) .0372(17) -.038(2) .0121(16) -.0059(16)
C27 .089(3) .154(5) .079(3) .014(3) -.002(2) -.047(3)

loop_
_atom_type_symbol
_atom_type_description
_atom_type_scat_dispersion_real
_atom_type_scat_dispersion_imag
_atom_type_scat_source
C C .0033 .0016 'International Tables Vol C Tables 4.2.6.8 and 6.1.1.4'
H H .0000 .0000 'International Tables Vol C Tables 4.2.6.8 and 6.1.1.4'
N N .0061 .0033 'International Tables Vol C Tables 4.2.6.8 and 6.1.1.4'
O O .0106 .0060 'International Tables Vol C Tables 4.2.6.8 and 6.1.1.4'

loop_
_geom_angle_atom_site_label_1
_geom_angle_atom_site_label_2
_geom_angle_atom_site_label_3
_geom_angle
C3 O1 H1 109.5
C20 O3 H3 109.5
C18 N1 C26 108.9(2)
C18 N1 C22 110.5(2)
C26 N1 C22 112.5(2)
C2 C1 C10 112.3(3)
C2 C1 H1A 109.1
C10 C1 H1A 109.1
C2 C1 H1B 109.1
C10 C1 H1B 109.1
H1A C1 H1B 107.9
C3 C2 C1 113.0(3)
C3 C2 H2A 109.0
C1 C2 H2A 109.0
C3 C2 H2B 109.0
C1 C2 H2B 109.0
H2A C2 H2B 107.8
O1 C3 C2 106.3(4)
O1 C3 C4 110.2(3)
C2 C3 C4 112.2(3)
O1 C3 H3A 109.4
C2 C3 H3A 109.4
C4 C3 H3A 109.4
C3 C4 C5 111.7(3)
C3 C4 H4A 109.3
C5 C4 H4A 109.3
C3 C4 H4B 109.3
C5 C4 H4B 109.3
H4A C4 H4B 107.9
C6 C5 C4 114.4(3)
C6 C5 C10 113.1(3)
C4 C5 C10 112.1(3)
C6 C5 H5 105.4
C4 C5 H5 105.4
C10 C5 H5 105.4
O2 C6 C7 121.7(4)
O2 C6 C5 122.4(4)
C7 C6 C5 115.9(3)
C6 C7 C8 109.3(3)
C6 C7 H7A 109.8
C8 C7 H7A 109.8
C6 C7 H7B 109.8
C8 C7 H7B 109.8
H7A C7 H7B 108.3
C7 C8 C9 110.7(3)
C7 C8 C14 120.5(3)
C9 C8 C14 106.2(2)
C7 C8 H8 106.2
C9 C8 H8 106.2
C14 C8 H8 106.2
C11 C9 C10 121.5(2)
C11 C9 C8 101.7(2)
C10 C9 C8 112.1(2)
C11 C9 H9 106.9
C10 C9 H9 106.9
C8 C9 H9 106.9
C9 C10 C19 111.2(2)
C9 C10 C1 110.5(2)
C19 C10 C1 109.9(3)
C9 C10 C5 107.4(2)
C19 C10 C5 111.7(2)
C1 C10 C5 106.0(2)
C9 C11 C12 101.5(2)
C9 C11 H11A 111.5
C12 C11 H11A 111.5
C9 C11 H11B 111.5
C12 C11 H11B 111.5
H11A C11 H11B 109.3
C11 C12 C13 116.2(2)
C11 C12 C14 103.8(2)
C13 C12 C14 117.3(2)
C11 C12 H12 106.2
C13 C12 H12 106.2
C14 C12 H12 106.2
C18 C13 C17 109.5(2)
C18 C13 C12 111.8(2)
C17 C13 C12 114.2(2)
C18 C13 H13 107.0
C17 C13 H13 107.0
C12 C13 H13 107.0
C15 C14 C8 109.8(2)
C15 C14 C12 114.2(3)
C8 C14 C12 104.7(2)
C15 C14 H14 109.4
C8 C14 H14 109.4
C12 C14 H14 109.4
C16 C15 C14 113.4(2)
C16 C15 H15A 108.9
C14 C15 H15A 108.9
C16 C15 H15B 108.9
C14 C15 H15B 108.9
H15A C15 H15B 107.7
C15 C16 C17 109.7(2)
C15 C16 H16A 109.7
C17 C16 H16A 109.7
C15 C16 H16B 109.7
C17 C16 H16B 109.7
H16A C16 H16B 108.2
C16 C17 C20 113.8(2)
C16 C17 C13 111.1(2)
C20 C17 C13 110.5(2)
C16 C17 H17 107.0
C20 C17 H17 107.0
C13 C17 H17 107.0
N1 C18 C13 113.2(2)
N1 C18 H18A 108.9
C13 C18 H18A 108.9
N1 C18 H18B 108.9
C13 C18 H18B 108.9
H18A C18 H18B 107.7
C10 C19 H19A 109.5
C10 C19 H19B 109.5
H19A C19 H19B 109.5
C10 C19 H19C 109.5
H19A C19 H19C 109.5
H19B C19 H19C 109.5
O3 C20 C21 106.7(3)
O3 C20 C22 106.5(2)
C21 C20 C22 112.0(3)
O3 C20 C17 108.0(2)
C21 C20 C17 111.4(3)
C22 C20 C17 111.8(2)
C20 C21 H21A 109.5
C20 C21 H21B 109.5
H21A C21 H21B 109.5
C20 C21 H21C 109.5
H21A C21 H21C 109.5
H21B C21 H21C 109.5
N1 C22 C23 110.9(2)
N1 C22 C20 107.1(2)
C23 C22 C20 112.5(2)
N1 C22 H22 108.8
C23 C22 H22 108.8
C20 C22 H22 108.8
C24 C23 C22 112.0(3)
C24 C23 H23A 109.2
C22 C23 H23A 109.2
C24 C23 H23B 109.2
C22 C23 H23B 109.2
H23A C23 H23B 107.9
C25 C24 C23 110.5(2)
C25 C24 H24A 109.5
C23 C24 H24A 109.5
C25 C24 H24B 109.5
C23 C24 H24B 109.5
H24A C24 H24B 108.1
C27 C25 C24 113.1(3)
C27 C25 C26 113.5(3)
C24 C25 C26 108.4(3)
C27 C25 H25 107.1
C24 C25 H25 107.1
C26 C25 H25 107.1
N1 C26 C25 114.0(3)
N1 C26 H26A 108.7
C25 C26 H26A 108.7
N1 C26 H26B 108.7
C25 C26 H26B 108.7
H26A C26 H26B 107.6
C25 C27 H27A 109.5
C25 C27 H27B 109.5
H27A C27 H27B 109.5
C25 C27 H27C 109.5
H27A C27 H27C 109.5
H27B C27 H27C 109.5

loop_
_geom_bond_atom_site_label_1
_geom_bond_atom_site_label_2
_geom_bond_site_symmetry_2
_geom_bond_distance
_geom_bond_publ_flag
O1 C3 . 1.439(4) ?
O1 H1 . .8200 ?
O2 C6 . 1.209(4) ?
O3 C20 . 1.441(4) ?
O3 H3 . .8200 ?
N1 C18 . 1.461(4) ?
N1 C26 . 1.467(4) ?
N1 C22 . 1.470(3) ?
C1 C2 . 1.536(4) ?
C1 C10 . 1.537(4) ?
C1 H1A . .9700 ?
C1 H1B . .9700 ?
C2 C3 . 1.506(6) ?
C2 H2A . .9700 ?
C2 H2B . .9700 ?
C3 C4 . 1.514(5) ?
C3 H3A . .9800 ?
C4 C5 . 1.529(4) ?
C4 H4A . .9700 ?
C4 H4B . .9700 ?
C5 C6 . 1.523(5) ?
C5 C10 . 1.557(4) ?
C5 H5 . .9800 ?
C6 C7 . 1.510(5) ?
C7 C8 . 1.524(5) ?
C7 H7A . .9700 ?
C7 H7B . .9700 ?
C8 C9 . 1.534(4) ?
C8 C14 . 1.540(4) ?
C8 H8 . .9800 ?
C9 C11 . 1.524(4) ?
C9 C10 . 1.526(3) ?
C9 H9 . .9800 ?
C10 C19 . 1.530(4) ?
C11 C12 . 1.536(4) ?
C11 H11A . .9700 ?
C11 H11B . .9700 ?
C12 C13 . 1.540(4) ?
C12 C14 . 1.551(4) ?
C12 H12 . .9800 ?
C13 C18 . 1.519(4) ?
C13 C17 . 1.535(4) ?
C13 H13 . .9800 ?
C14 C15 . 1.524(4) ?
C14 H14 . .9800 ?
C15 C16 . 1.506(4) ?
C15 H15A . .9700 ?
C15 H15B . .9700 ?
C16 C17 . 1.526(4) ?
C16 H16A . .9700 ?
C16 H16B . .9700 ?
C17 C20 . 1.534(4) ?
C17 H17 . .9800 ?
C18 H18A . .9700 ?
C18 H18B . .9700 ?
C19 H19A . .9600 ?
C19 H19B . .9600 ?
C19 H19C . .9600 ?
C20 C21 . 1.524(5) ?
C20 C22 . 1.530(4) ?
C21 H21A . .9600 ?
C21 H21B . .9600 ?
C21 H21C . .9600 ?
C22 C23 . 1.523(4) ?
C22 H22 . .9800 ?
C23 C24 . 1.520(5) ?
C23 H23A . .9700 ?
C23 H23B . .9700 ?
C24 C25 . 1.505(5) ?
C24 H24A . .9700 ?
C24 H24B . .9700 ?
C25 C27 . 1.500(6) ?
C25 C26 . 1.515(4) ?
C25 H25 . .9800 ?
C26 H26A . .9700 ?
C26 H26B . .9700 ?
C27 H27A . .9600 ?
C27 H27B . .9600 ?
C27 H27C . .9600 ?

loop_
_geom_hbond_atom_site_label_D
_geom_hbond_atom_site_label_H
_geom_hbond_atom_site_label_A
_geom_hbond_site_symmetry_A
_geom_hbond_distance_DH
_geom_hbond_distance_HA
_geom_hbond_distance_DA
_geom_hbond_angle_DHA
_geom_hbond_publ_flag
O1 H1 O3 2_656 .82 1.99 2.748(3) 154 yes
O3 H3 N1 . .82 2.27 2.727(3) 116 yes

loop_
_geom_torsion_atom_site_label_1
_geom_torsion_atom_site_label_2
_geom_torsion_atom_site_label_3
_geom_torsion_atom_site_label_4
_geom_torsion
C10 C1 C2 C3 -55.3(4)
C1 C2 C3 O1 170.6(3)
C1 C2 C3 C4 50.1(4)
O1 C3 C4 C5 -169.3(3)
C2 C3 C4 C5 -51.1(4)
C3 C4 C5 C6 -171.9(3)
C3 C4 C5 C10 57.6(4)
C4 C5 C6 O2 -.5(5)
C10 C5 C6 O2 129.5(3)
C4 C5 C6 C7 -180.0(3)
C10 C5 C6 C7 -50.0(4)
O2 C6 C7 C8 -129.2(4)
C5 C6 C7 C8 50.3(4)
C6 C7 C8 C9 -55.0(4)
C6 C7 C8 C14 -179.8(3)
C7 C8 C9 C11 -166.2(3)
C14 C8 C9 C11 -33.7(3)
C7 C8 C9 C10 62.6(3)
C14 C8 C9 C10 -164.9(2)
C11 C9 C10 C19 -56.1(3)
C8 C9 C10 C19 64.2(3)
C11 C9 C10 C1 66.2(3)
C8 C9 C10 C1 -173.5(2)
C11 C9 C10 C5 -178.7(3)
C8 C9 C10 C5 -58.3(3)
C2 C1 C10 C9 173.8(3)
C2 C1 C10 C19 -63.1(3)
C2 C1 C10 C5 57.8(4)
C6 C5 C10 C9 51.2(3)
C4 C5 C10 C9 -177.6(2)
C6 C5 C10 C19 -71.0(3)
C4 C5 C10 C19 60.2(3)
C6 C5 C10 C1 169.4(3)
C4 C5 C10 C1 -59.5(3)
C10 C9 C11 C12 171.7(2)
C8 C9 C11 C12 46.4(3)
C9 C11 C12 C13 -172.4(2)
C9 C11 C12 C14 -42.0(3)
C11 C12 C13 C18 -144.6(2)
C14 C12 C13 C18 91.7(3)
C11 C12 C13 C17 90.4(3)
C14 C12 C13 C17 -33.2(3)
C7 C8 C14 C15 -102.4(3)
C9 C8 C14 C15 130.7(3)
C7 C8 C14 C12 134.6(3)
C9 C8 C14 C12 7.8(3)
C11 C12 C14 C15 -99.1(3)
C13 C12 C14 C15 30.6(3)
C11 C12 C14 C8 21.0(3)
C13 C12 C14 C8 150.7(2)
C8 C14 C15 C16 -161.4(3)
C12 C14 C15 C16 -44.3(4)
C14 C15 C16 C17 60.4(4)
C15 C16 C17 C20 172.6(3)
C15 C16 C17 C13 -61.9(3)
C18 C13 C17 C16 -77.8(3)
C12 C13 C17 C16 48.4(3)
C18 C13 C17 C20 49.5(3)
C12 C13 C17 C20 175.7(2)
C26 N1 C18 C13 -173.5(3)
C22 N1 C18 C13 62.5(3)
C17 C13 C18 N1 -54.3(3)
C12 C13 C18 N1 178.2(2)
C16 C17 C20 O3 -172.0(2)
C13 C17 C20 O3 62.3(3)
C16 C17 C20 C21 -55.1(4)
C13 C17 C20 C21 179.1(3)
C16 C17 C20 C22 71.1(3)
C13 C17 C20 C22 -54.7(3)
C18 N1 C22 C23 174.1(2)
C26 N1 C22 C23 52.1(3)
C18 N1 C22 C20 -62.8(3)
C26 N1 C22 C20 175.3(3)
O3 C20 C22 N1 -57.7(3)
C21 C20 C22 N1 -174.0(3)
C17 C20 C22 N1 60.1(3)
O3 C20 C22 C23 64.4(3)
C21 C20 C22 C23 -51.9(4)
C17 C20 C22 C23 -177.8(2)
N1 C22 C23 C24 -53.3(4)
C20 C22 C23 C24 -173.2(2)
C22 C23 C24 C25 56.3(4)
C23 C24 C25 C27 71.1(4)
C23 C24 C25 C26 -55.7(4)
C18 N1 C26 C25 -178.3(3)
C22 N1 C26 C25 -55.4(4)
C27 C25 C26 N1 -70.2(4)
C24 C25 C26 N1 56.4(4)

loop_
_cod_related_entry_id
_cod_related_entry_database
_cod_related_entry_code
1 ChemSpider 391280
